data_2240230
loop_
_publ_author_name
'Kinghat, Rodolphe'
'Knorr, Michael'
'Rousselin, Yoann'
'Kubicki, Marek M.'

_publ_section_title
;
 Crystal structure of di-\m-iodido-bis[(dimethyl
 sulfoxide-\k<i>O</i>)(triphenylphosphane-\k<i>P</i>)copper(I)]
;
_journal_issue 12
_journal_name_full 'Acta Crystallographica Section E'
_journal_page_first 547
_journal_page_last 549
_journal_paper_doi 10.1107/S1600536814025203
_journal_volume 70
_journal_year 2014
_chemical_formula_iupac '[Cu2 I2 (C2 H6 O S)2 (C18 H15 P)2]'
_chemical_formula_moiety 'C40 H42 Cu2 I2 O2 P2 S2'
_chemical_formula_sum 'C40 H42 Cu2 I2 O2 P2 S2'
_chemical_formula_weight 1061.67
_chemical_name_systematic
;
Di-\m-iodido-bis[(dimethyl
sulfoxide-\k<i>O</i>)(triphenylphosphane-\k<i>P</i>)copper(I)]
;
_space_group_crystal_system triclinic
_space_group_IT_number 2
_space_group_name_Hall '-P 1'
_space_group_name_H-M_alt 'P -1'
_symmetry_space_group_name_Hall '-P 1'
_symmetry_space_group_name_H-M 'P -1'
_atom_sites_solution_hydrogens geom
_atom_sites_solution_primary direct
_atom_sites_solution_secondary difmap
_audit_creation_method 'WinGX-Routine IMPORT-KappaCCD'
_cell_angle_alpha 91.0160(10)
_cell_angle_beta 104.0490(10)
_cell_angle_gamma 116.0040(10)
_cell_formula_units_Z 1
_cell_length_a 8.6099(2)
_cell_length_b 9.3435(2)
_cell_length_c 14.5279(4)
_cell_measurement_reflns_used 8449
_cell_measurement_temperature 115
_cell_measurement_theta_max 27.485
_cell_measurement_theta_min 0.998
_cell_volume 1008.60(4)
_computing_cell_refinement
;
SCALEPACK (Otwinowski & Minor, 1997)
;
_computing_data_collection
;
DENZO and SCALEPACK (Otwinowski & Minor, 1997)
;
_computing_data_reduction
;
DENZO and SCALEPACK (Otwinowski & Minor, 1997)
;
_computing_molecular_graphics
;
ORTEP-3 for Windows (Farrugia, 2012
;
_computing_publication_material
;
WinGX (Farrugia, 2012)
;
_computing_structure_refinement
;
SHELXL2012 (Sheldrick, 2008)
;
_computing_structure_solution
;
SIR97 (Altomare <i>et al.</i>,  1999)
;
_diffrn_ambient_temperature 115
_diffrn_detector_area_resol_mean 9
_diffrn_measured_fraction_theta_full 0.995
_diffrn_measured_fraction_theta_max 0.993
_diffrn_measurement_device '\k-geometry diffractometer'
_diffrn_measurement_device_type 'Nonius KappaCCD'
_diffrn_measurement_method 'CCD rotation images, thick slices'
_diffrn_radiation_monochromator 'horizonally mounted graphite crystal'
_diffrn_radiation_type MoK\a
_diffrn_radiation_wavelength 0.71073
_diffrn_reflns_av_R_equivalents 0.0362
_diffrn_reflns_limit_h_max 11
_diffrn_reflns_limit_h_min -11
_diffrn_reflns_limit_k_max 12
_diffrn_reflns_limit_k_min -12
_diffrn_reflns_limit_l_max 18
_diffrn_reflns_limit_l_min -18
_diffrn_reflns_number 8368
_diffrn_reflns_theta_full 25.242
_diffrn_reflns_theta_max 27.446
_diffrn_reflns_theta_min 2.920
_exptl_absorpt_coefficient_mu 2.801
_exptl_absorpt_correction_type none
_exptl_crystal_colour 'clear light colourless'
_exptl_crystal_density_diffrn 1.748
_exptl_crystal_description prism
_exptl_crystal_F_000 524
_exptl_crystal_size_max 0.17
_exptl_crystal_size_mid 0.05
_exptl_crystal_size_min 0.05
_refine_diff_density_max 0.784
_refine_diff_density_min -0.975
_refine_ls_extinction_method none
_refine_ls_goodness_of_fit_ref 0.989
_refine_ls_hydrogen_treatment constr
_refine_ls_matrix_type full
_refine_ls_number_parameters 228
_refine_ls_number_reflns 4586
_refine_ls_number_restraints 0
_refine_ls_restrained_S_all 0.989
_refine_ls_R_factor_all 0.0558
_refine_ls_R_factor_gt 0.0347
_refine_ls_shift/su_max 0.001
_refine_ls_shift/su_mean 0.000
_refine_ls_structure_factor_coef Fsqd
_refine_ls_weighting_details
;
 w=1/[\s^2^(Fo^2^)+(0.0332P)^2^]
 where P=(Fo^2^+2Fc^2^)/3
;
_refine_ls_weighting_scheme calc
_refine_ls_wR_factor_gt 0.0705
_refine_ls_wR_factor_ref 0.0773
_reflns_number_gt 3541
_reflns_number_total 4586
_reflns_threshold_expression I>2\s(I)
_cod_data_source_file gk2619sup1.cf
_cod_data_source_block I
_cod_database_code 2240230
_cod_database_fobs_code 2240230
_shelx_estimated_absorpt_t_min 0.647
_shelx_estimated_absorpt_t_max 0.873

loop_
_space_group_symop_operation_xyz
'x, y, z'
'-x, -y, -z'

loop_
_atom_site_type_symbol
_atom_site_label
_atom_site_fract_x
_atom_site_fract_y
_atom_site_fract_z
_atom_site_U_iso_or_equiv
_atom_site_adp_type
_atom_site_calc_flag
_atom_site_occupancy
C C1 1.1097(5) 0.1762(5) 0.1426(3) 0.0287(9) Uani d 1
H H1A 1.2180 0.1767 0.1319 0.043 Uiso calc 1
H H1B 1.0227 0.0656 0.1443 0.043 Uiso calc 1
H H1C 1.1417 0.2424 0.2038 0.043 Uiso calc 1
C C2 1.2026(5) 0.4468(4) 0.0613(3) 0.0289(10) Uani d 1
H H2A 1.2436 0.4995 0.1276 0.043 Uiso calc 1
H H2B 1.1687 0.5138 0.0179 0.043 Uiso calc 1
H H2C 1.2999 0.4324 0.0458 0.043 Uiso calc 1
C C11 0.4456(4) -0.0357(4) 0.2784(3) 0.0164(8) Uani d 1
C C12 0.2884(5) -0.1295(4) 0.2069(3) 0.0261(9) Uani d 1
H H12 0.2763 -0.1044 0.1432 0.031 Uiso calc 1
C C13 0.1487(5) -0.2598(4) 0.2276(3) 0.0309(10) Uani d 1
H H13 0.0407 -0.3222 0.1784 0.037 Uiso calc 1
C C14 0.1662(5) -0.2989(4) 0.3195(3) 0.0270(9) Uani d 1
H H14 0.0711 -0.3890 0.3335 0.032 Uiso calc 1
C C15 0.3233(5) -0.2061(4) 0.3913(3) 0.0228(8) Uani d 1
H H15 0.3355 -0.2321 0.4548 0.027 Uiso calc 1
C C16 0.4625(5) -0.0756(4) 0.3707(3) 0.0178(8) Uani d 1
H H16 0.5703 -0.0130 0.4199 0.021 Uiso calc 1
C C17 0.8273(4) 0.1580(4) 0.3337(3) 0.0154(7) Uani d 1
C C18 0.8942(5) 0.0488(4) 0.3218(3) 0.0193(8) Uani d 1
H H18 0.8316 -0.0358 0.2693 0.023 Uiso calc 1
C C19 1.0498(5) 0.0623(4) 0.3852(3) 0.0235(9) Uani d 1
H H19 1.0937 -0.0127 0.3763 0.028 Uiso calc 1
C C20 1.1422(5) 0.1862(4) 0.4623(3) 0.0244(9) Uani d 1
H H20 1.2490 0.1959 0.5063 0.029 Uiso calc 1
C C21 1.0783(5) 0.2938(4) 0.4742(3) 0.0240(9) Uani d 1
H H21 1.1414 0.3784 0.5267 0.029 Uiso calc 1
C C22 0.9227(4) 0.2810(4) 0.4107(3) 0.0187(8) Uani d 1
H H22 0.8807 0.3573 0.4198 0.022 Uiso calc 1
C C23 0.5978(4) 0.3083(4) 0.2747(2) 0.0145(7) Uani d 1
C C24 0.6736(5) 0.4388(4) 0.2269(3) 0.0201(8) Uani d 1
H H24 0.7384 0.4338 0.1835 0.024 Uiso calc 1
C C25 0.6536(5) 0.5769(4) 0.2431(3) 0.0236(9) Uani d 1
H H25 0.7075 0.6670 0.2119 0.028 Uiso calc 1
C C26 0.5561(5) 0.5829(4) 0.3040(3) 0.0229(9) Uani d 1
H H26 0.5403 0.6760 0.3131 0.028 Uiso calc 1
C C27 0.4813(5) 0.4551(4) 0.3520(3) 0.0219(8) Uani d 1
H H27 0.4160 0.4612 0.3948 0.026 Uiso calc 1
C C28 0.5013(4) 0.3171(4) 0.3378(3) 0.0180(8) Uani d 1
H H28 0.4496 0.2290 0.3708 0.022 Uiso calc 1
O O 0.8790(3) 0.2915(3) 0.0820(2) 0.0270(6) Uani d 1
P P 0.62437(12) 0.13151(10) 0.24350(7) 0.0145(2) Uani d 1
S S 1.01292(12) 0.25565(10) 0.04801(7) 0.0206(2) Uani d 1
Cu Cu 0.62834(6) 0.10410(5) 0.09145(3) 0.01942(12) Uani d 1
I I 0.60513(3) -0.17153(2) 0.03064(2) 0.02049(9) Uani d 1

loop_
_atom_site_aniso_label
_atom_site_aniso_U_11
_atom_site_aniso_U_22
_atom_site_aniso_U_33
_atom_site_aniso_U_12
_atom_site_aniso_U_13
_atom_site_aniso_U_23
C1 0.023(2) 0.038(2) 0.028(2) 0.0175(19) 0.0055(18) 0.0123(18)
C2 0.0155(19) 0.023(2) 0.045(3) 0.0060(16) 0.0084(18) 0.0055(18)
C11 0.0143(18) 0.0132(17) 0.022(2) 0.0066(14) 0.0051(15) 0.0019(14)
C12 0.024(2) 0.027(2) 0.018(2) 0.0044(17) 0.0029(17) 0.0028(16)
C13 0.016(2) 0.029(2) 0.031(3) -0.0013(17) 0.0020(18) -0.0011(18)
C14 0.022(2) 0.0182(19) 0.035(3) 0.0016(16) 0.0126(18) 0.0056(17)
C15 0.026(2) 0.024(2) 0.025(2) 0.0136(17) 0.0135(18) 0.0091(16)
C16 0.0168(18) 0.0154(18) 0.021(2) 0.0070(15) 0.0063(15) 0.0023(15)
C17 0.0111(17) 0.0169(18) 0.018(2) 0.0052(14) 0.0061(15) 0.0048(14)
C18 0.0224(19) 0.0148(17) 0.022(2) 0.0087(15) 0.0071(16) 0.0064(15)
C19 0.024(2) 0.027(2) 0.030(2) 0.0174(17) 0.0132(18) 0.0116(17)
C20 0.0179(19) 0.032(2) 0.024(2) 0.0124(17) 0.0052(17) 0.0087(17)
C21 0.0163(19) 0.0224(19) 0.025(2) 0.0049(16) -0.0009(16) -0.0038(16)
C22 0.0152(18) 0.0184(18) 0.022(2) 0.0087(15) 0.0026(16) 0.0017(15)
C23 0.0095(16) 0.0136(17) 0.0149(19) 0.0030(14) -0.0016(14) -0.0017(14)
C24 0.0180(19) 0.0182(18) 0.023(2) 0.0073(15) 0.0049(16) 0.0033(15)
C25 0.029(2) 0.0147(18) 0.022(2) 0.0084(16) 0.0022(17) 0.0042(15)
C26 0.024(2) 0.0166(19) 0.026(2) 0.0151(16) -0.0068(17) -0.0038(16)
C27 0.0200(19) 0.024(2) 0.025(2) 0.0128(16) 0.0060(17) -0.0005(16)
C28 0.0162(18) 0.0177(18) 0.019(2) 0.0076(15) 0.0031(15) 0.0024(15)
O 0.0147(13) 0.0222(13) 0.0462(19) 0.0076(11) 0.0138(12) 0.0082(12)
P 0.0139(4) 0.0123(4) 0.0175(5) 0.0062(4) 0.0042(4) 0.0020(4)
S 0.0147(5) 0.0205(5) 0.0232(5) 0.0059(4) 0.0036(4) 0.0038(4)
Cu 0.0195(2) 0.0204(2) 0.0200(3) 0.0100(2) 0.0066(2) 0.00351(19)
I 0.02019(14) 0.01809(13) 0.02255(15) 0.01034(10) 0.00187(10) 0.00121(10)

loop_
_atom_type_symbol
_atom_type_description
_atom_type_scat_dispersion_real
_atom_type_scat_dispersion_imag
_atom_type_scat_source
C C 0.0033 0.0016 'International Tables Vol C Tables 4.2.6.8 and 6.1.1.4'
H H 0.0000 0.0000 'International Tables Vol C Tables 4.2.6.8 and 6.1.1.4'
Cu Cu 0.3201 1.2651 'International Tables Vol C Tables 4.2.6.8 and 6.1.1.4'
I I -0.4742 1.8119 'International Tables Vol C Tables 4.2.6.8 and 6.1.1.4'
O O 0.0106 0.0060 'International Tables Vol C Tables 4.2.6.8 and 6.1.1.4'
P P 0.1023 0.0942 'International Tables Vol C Tables 4.2.6.8 and 6.1.1.4'
S S 0.1246 0.1234 'International Tables Vol C Tables 4.2.6.8 and 6.1.1.4'

loop_
_geom_angle_atom_site_label_1
_geom_angle_atom_site_label_2
_geom_angle_atom_site_label_3
_geom_angle_site_symmetry_1
_geom_angle_site_symmetry_3
_geom_angle
H1A C1 H1B . . 109.5
H1A C1 H1C . . 109.5
H1B C1 H1C . . 109.5
S C1 H1A . . 109.5
S C1 H1B . . 109.5
S C1 H1C . . 109.5
H2A C2 H2B . . 109.5
H2A C2 H2C . . 109.5
H2B C2 H2C . . 109.5
S C2 H2A . . 109.5
S C2 H2B . . 109.5
S C2 H2C . . 109.5
C12 C11 C16 . . 119.1(3)
C12 C11 P . . 117.3(3)
C16 C11 P . . 123.6(3)
C11 C12 H12 . . 119.8
C13 C12 C11 . . 120.5(4)
C13 C12 H12 . . 119.8
C12 C13 H13 . . 119.9
C14 C13 C12 . . 120.2(4)
C14 C13 H13 . . 119.9
C13 C14 H14 . . 120.1
C13 C14 C15 . . 119.7(4)
C15 C14 H14 . . 120.1
C14 C15 H15 . . 120.0
C16 C15 C14 . . 120.1(4)
C16 C15 H15 . . 120.0
C11 C16 H16 . . 119.8
C15 C16 C11 . . 120.4(3)
C15 C16 H16 . . 119.8
C18 C17 P . . 117.0(3)
C22 C17 C18 . . 118.1(3)
C22 C17 P . . 124.9(3)
C17 C18 H18 . . 119.5
C19 C18 C17 . . 121.0(3)
C19 C18 H18 . . 119.5
C18 C19 H19 . . 120.1
C18 C19 C20 . . 119.8(3)
C20 C19 H19 . . 120.1
C19 C20 H20 . . 120.2
C21 C20 C19 . . 119.6(3)
C21 C20 H20 . . 120.2
C20 C21 H21 . . 119.6
C20 C21 C22 . . 120.8(3)
C22 C21 H21 . . 119.6
C17 C22 H22 . . 119.6
C21 C22 C17 . . 120.8(3)
C21 C22 H22 . . 119.6
C24 C23 C28 . . 119.5(3)
C24 C23 P . . 115.5(3)
C28 C23 P . . 124.9(3)
C23 C24 H24 . . 120.2
C23 C24 C25 . . 119.6(3)
C25 C24 H24 . . 120.2
C24 C25 H25 . . 119.9
C26 C25 C24 . . 120.3(3)
C26 C25 H25 . . 119.9
C25 C26 H26 . . 119.7
C25 C26 C27 . . 120.6(3)
C27 C26 H26 . . 119.7
C26 C27 H27 . . 120.0
C26 C27 C28 . . 120.0(3)
C28 C27 H27 . . 120.0
C23 C28 H28 . . 120.0
C27 C28 C23 . . 119.9(3)
C27 C28 H28 . . 120.0
S O Cu . . 121.91(13)
C11 P Cu . . 116.27(11)
C17 P C11 . . 102.77(16)
C17 P C23 . . 103.83(14)
C17 P Cu . . 115.71(12)
C23 P C11 . . 104.58(15)
C23 P Cu . . 112.25(12)
C1 S C2 . . 98.10(19)
O S C1 . . 106.07(17)
O S C2 . . 104.70(16)
O Cu P . . 106.70(8)
O Cu Cu . 2_655 116.74(8)
O Cu I . . 108.23(6)
O Cu I . 2_655 101.47(7)
P Cu Cu . 2_655 136.38(3)
P Cu I . 2_655 114.07(3)
P Cu I . . 114.48(3)
I Cu Cu . 2_655 55.904(14)
I Cu Cu 2_655 2_655 54.897(14)
I Cu I . 2_655 110.801(16)
Cu I Cu . 2_655 69.201(16)

loop_
_geom_bond_atom_site_label_1
_geom_bond_atom_site_label_2
_geom_bond_site_symmetry_2
_geom_bond_distance
C1 H1A . 0.9800
C1 H1B . 0.9800
C1 H1C . 0.9800
C1 S . 1.777(4)
C2 H2A . 0.9800
C2 H2B . 0.9800
C2 H2C . 0.9800
C2 S . 1.781(3)
C11 C12 . 1.387(5)
C11 C16 . 1.388(5)
C11 P . 1.834(3)
C12 H12 . 0.9500
C12 C13 . 1.386(5)
C13 H13 . 0.9500
C13 C14 . 1.382(5)
C14 H14 . 0.9500
C14 C15 . 1.387(5)
C15 H15 . 0.9500
C15 C16 . 1.386(5)
C16 H16 . 0.9500
C17 C18 . 1.399(4)
C17 C22 . 1.388(5)
C17 P . 1.825(3)
C18 H18 . 0.9500
C18 C19 . 1.381(5)
C19 H19 . 0.9500
C19 C20 . 1.393(5)
C20 H20 . 0.9500
C20 C21 . 1.367(5)
C21 H21 . 0.9500
C21 C22 . 1.384(5)
C22 H22 . 0.9500
C23 C24 . 1.396(5)
C23 C28 . 1.401(5)
C23 P . 1.828(3)
C24 H24 . 0.9500
C24 C25 . 1.398(4)
C25 H25 . 0.9500
C25 C26 . 1.374(5)
C26 H26 . 0.9500
C26 C27 . 1.379(5)
C27 H27 . 0.9500
C27 C28 . 1.392(4)
C28 H28 . 0.9500
O S . 1.514(2)
O Cu . 2.140(2)
P Cu . 2.2295(10)
Cu Cu 2_655 2.9874(8)
Cu I . 2.6144(4)
Cu I 2_655 2.6463(5)
I Cu 2_655 2.6463(5)

loop_
_geom_hbond_atom_site_label_D
_geom_hbond_atom_site_label_H
_geom_hbond_atom_site_label_A
_geom_hbond_site_symmetry_A
_geom_hbond_distance_DH
_geom_hbond_distance_HA
_geom_hbond_distance_DA
_geom_hbond_angle_DHA
C2 H2A O 2_765 0.98 2.46 3.434(5) 173
C1 H1B I 2_755 0.98 3.12 3.931(4) 142
C2 H2B I 2_755 0.98 3.15 3.978(4) 143
C26 H26 C16 1_565 0.95 2.85 3.781(5) 168

loop_
_geom_torsion_atom_site_label_1
_geom_torsion_atom_site_label_2
_geom_torsion_atom_site_label_3
_geom_torsion_atom_site_label_4
_geom_torsion
C11 C12 C13 C14 -1.1(6)
C12 C11 C16 C15 -0.9(5)
C12 C11 P C17 -154.0(3)
C12 C11 P C23 97.8(3)
C12 C11 P Cu -26.6(3)
C12 C13 C14 C15 0.8(6)
C13 C14 C15 C16 -0.5(5)
C14 C15 C16 C11 0.6(5)
C16 C11 C12 C13 1.2(5)
C16 C11 P C17 23.6(3)
C16 C11 P C23 -84.6(3)
C16 C11 P Cu 151.0(2)
C17 C18 C19 C20 0.0(5)
C18 C17 C22 C21 -0.7(5)
C18 C17 P C11 78.3(3)
C18 C17 P C23 -172.9(3)
C18 C17 P Cu -49.5(3)
C18 C19 C20 C21 -0.3(6)
C19 C20 C21 C22 0.1(6)
C20 C21 C22 C17 0.4(6)
C22 C17 C18 C19 0.5(5)
C22 C17 P C11 -104.1(3)
C22 C17 P C23 4.7(4)
C22 C17 P Cu 128.1(3)
C23 C24 C25 C26 -1.6(5)
C24 C23 C28 C27 0.2(5)
C24 C23 P C11 -158.7(3)
C24 C23 P C17 93.8(3)
C24 C23 P Cu -31.8(3)
C24 C25 C26 C27 1.9(5)
C25 C26 C27 C28 -1.1(5)
C26 C27 C28 C23 0.1(5)
C28 C23 C24 C25 0.5(5)
C28 C23 P C11 17.9(3)
C28 C23 P C17 -89.5(3)
C28 C23 P Cu 144.8(3)
P C11 C12 C13 178.8(3)
P C11 C16 C15 -178.4(2)
P C17 C18 C19 178.3(3)
P C17 C22 C21 -178.3(3)
P C23 C24 C25 177.4(3)
P C23 C28 C27 -176.3(2)
Cu O S C1 -72.7(2)
Cu O S C2 -175.87(19)
